data_2200521
loop_
_publ_author_name
'Kashino, Setsuo'
'Tanaka, Mitsuru'
'Todorov, Todor Dimitrov'

_publ_section_title
;
 2,2'-Dihydroxychalcone
;
_journal_issue 8
_journal_name_full 'Acta Crystallographica Section E'
_journal_page_first o735
_journal_page_last o737
_journal_paper_doi 10.1107/S1600536801011898
_journal_volume 57
_journal_year 2001
_chemical_formula_moiety 'C15 H12 O3'
_chemical_formula_sum 'C15 H12 O3'
_chemical_formula_weight 240.25
_space_group_IT_number 15
_symmetry_cell_setting monoclinic
_symmetry_space_group_name_Hall '-C 2yc'
_symmetry_space_group_name_H-M 'C 1 2/c 1'
_atom_type_scat_source IntTabC
_cell_angle_alpha 90
_cell_angle_beta 95.04(2)
_cell_angle_gamma 90
_cell_formula_units_Z 8
_cell_length_a 23.630(5)
_cell_length_b 5.582(2)
_cell_length_c 18.004(6)
_cell_measurement_reflns_used 25
_cell_measurement_temperature 298
_cell_measurement_theta_max 11.5
_cell_measurement_theta_min 11.0
_cell_volume 2365.6(13)
_computing_cell_refinement 'MSC/AFC Diffractometer Control Software'
_computing_data_collection
;
MSC/AFC Diffractometer Control Software
(Molecular Structure Corporation, 1993)
;
_computing_data_reduction 'teXsan for Windows (Molecular Structure Corporation, 1997-1999)'
_computing_publication_material 'teXsan for Windows'
_computing_structure_refinement 'teXsan for Windows'
_computing_structure_solution 'SAPI91 (Fan, 1991)'
_diffrn_ambient_temperature 298
_diffrn_measurement_device 'Rigaku AFC-5R'
_diffrn_measurement_method \w-2\q
_diffrn_radiation_monochromator graphite
_diffrn_radiation_source 'Rigaku rotating anode'
_diffrn_radiation_type MoK\a
_diffrn_radiation_wavelength .71073
_diffrn_reflns_av_R_equivalents .019
_diffrn_reflns_av_sigmaI/netI .052
_diffrn_reflns_limit_h_max 30
_diffrn_reflns_limit_h_min -30
_diffrn_reflns_limit_k_max 7
_diffrn_reflns_limit_k_min 0
_diffrn_reflns_limit_l_max 23
_diffrn_reflns_limit_l_min 0
_diffrn_reflns_number 2812
_diffrn_reflns_reduction_process 'Lp corrections applied'
_diffrn_reflns_theta_max 27.5
_diffrn_reflns_theta_min 2.0
_diffrn_standards_decay_% .8
_diffrn_standards_interval_count 97
_diffrn_standards_number 3
_exptl_absorpt_coefficient_mu .094
_exptl_absorpt_correction_type none
_exptl_crystal_colour yellow
_exptl_crystal_density_diffrn 1.349
_exptl_crystal_density_meas ?
_exptl_crystal_description plate
_exptl_crystal_F_000 1008
_exptl_crystal_size_max .30
_exptl_crystal_size_mid .25
_exptl_crystal_size_min .10
_refine_diff_density_max .24
_refine_diff_density_min -.19
_refine_ls_extinction_coef 4.8E-7(9)
_refine_ls_extinction_method 'Zachariasen (1967)'
_refine_ls_goodness_of_fit_ref 1.17
_refine_ls_hydrogen_treatment refall
_refine_ls_matrix_type full
_refine_ls_number_constraints 0
_refine_ls_number_parameters 212
_refine_ls_number_reflns 2718
_refine_ls_number_restraints 0
_refine_ls_R_factor_all .052
_refine_ls_R_factor_gt .048
_refine_ls_shift/su_max .01
_refine_ls_shift/su_mean .001
_refine_ls_structure_factor_coef Fsqd
_refine_ls_weighting_details 'w = 1/[\s^2^(Fo) + 0.0009|Fo|^2^]'
_refine_ls_weighting_scheme sigma
_refine_ls_wR_factor_ref .129
_reflns_number_gt 1824
_reflns_number_total 2719
_reflns_threshold_expression I>2\s(I)
_cod_data_source_file om6036.cif
_cod_data_source_block I
_cod_depositor_comments
;
The following automatic conversions were performed:

'_exptl_crystal_density_meas' value 'not measured' was changed to '?'
- the value is perceived as not measured.

Automatic conversion script
Id: cif_fix_values 3008 2015-01-20 13:52:24Z robertas 
;
_cod_original_cell_volume 2365.4(12)
_cod_original_sg_symbol_H-M 'C 2/c'
_cod_database_code 2200521
_cod_database_fobs_code 2200521

loop_
_symmetry_equiv_pos_as_xyz
'  +x,  +y,  +z'
'  -x,  +y,1/2-z'
'  -x,  -y,  -z'
'  +x,  -y,1/2+z'
'1/2+x,1/2+y,  +z'
1/2-x,1/2+y,1/2-z
'1/2-x,1/2-y,  -z'
1/2+x,1/2-y,1/2+z

loop_
_atom_site_label
_atom_site_fract_x
_atom_site_fract_y
_atom_site_fract_z
_atom_site_U_iso_or_equiv
_atom_site_adp_type
_atom_site_calc_flag
_atom_site_calc_attached_atom
_atom_site_refinement_flags
_atom_site_occupancy
O1 .39992(4) .14556(18) .08456(6) .0555(3) Uani d ? . 1.000
O2 .30951(5) .0103(2) .14146(8) .0697(4) Uani d ? . 1.000
O3 .56842(5) .5006(2) .01064(7) .0645(4) Uani d ? . 1.000
C1 .42843(6) -.0153(3) .11815(8) .0457(4) Uani d ? . 1.000
C2 .49003(6) -.0275(3) .11526(9) .0548(5) Uani d ? . 1.000
C3 .51974(6) .1400(3) .08475(8) .0458(4) Uani d ? . 1.000
C4 .39992(6) -.1917(3) .16317(7) .0452(4) Uani d ? . 1.000
C5 .34157(6) -.1668(3) .17308(8) .0509(4) Uani d ? . 1.000
C6 .31553(7) -.3311(4) .21797(9) .0625(5) Uani d ? . 1.000
C7 .34594(8) -.5147(3) .25190(9) .0643(5) Uani d ? . 1.000
C8 .40283(8) -.5444(3) .24205(9) .0624(5) Uani d ? . 1.000
C9 .42887(7) -.3852(3) .19824(9) .0540(5) Uani d ? . 1.000
C10 .58107(5) .1446(2) .07967(7) .0422(4) Uani d ? . 1.000
C11 .60452(6) .3325(3) .04089(8) .0449(4) Uani d ? . 1.000
C12 .66281(6) .3426(3) .03453(9) .0514(4) Uani d ? . 1.000
C13 .69739(6) .1650(3) .06576(9) .0564(5) Uani d ? . 1.000
C14 .67531(7) -.0225(3) .10406(9) .0568(5) Uani d ? . 1.000
C15 .61762(6) -.0308(3) .11090(9) .0506(4) Uani d ? . 1.000
H2 .5091(7) -.156(3) .1361(10) .080(6) Uiso d ? . 1.000
H3 .4994(7) .269(3) .0652(9) .067(5) Uiso d ? . 1.000
H6 .2759(7) -.306(3) .2201(10) .081(6) Uiso d ? . 1.000
H7 .3276(8) -.624(3) .2819(11) .080(6) Uiso d ? . 1.000
H8 .4240(7) -.681(3) .2664(10) .080(6) Uiso d ? . 1.000
H9 .4672(7) -.414(3) .1898(9) .059(5) Uiso d ? . 1.000
H12 .6774(7) .479(3) .0068(9) .065(5) Uiso d ? . 1.000
H13 .7375(7) .175(3) .0614(9) .073(5) Uiso d ? . 1.000
H14 .6994(6) -.144(3) .1252(9) .060(5) Uiso d ? . 1.000
H15 .6043(6) -.157(3) .1382(9) .059(5) Uiso d ? . 1.000
H21 .3321(9) .095(4) .1149(12) .094(7) Uiso d ? . 1.000
H31 .5834(8) .604(3) -.0145(11) .076(6) Uiso d ? . 1.000

loop_
_atom_site_aniso_label
_atom_site_aniso_U_11
_atom_site_aniso_U_22
_atom_site_aniso_U_33
_atom_site_aniso_U_12
_atom_site_aniso_U_13
_atom_site_aniso_U_23
O1 .0493(6) .0572(7) .0605(6) -.0075(5) .0072(5) .0113(6)
O2 .0462(6) .0741(8) .0895(9) -.0078(6) .0109(6) .0118(7)
O3 .0479(6) .0569(7) .0896(9) -.0036(6) .0108(6) .0315(7)
C1 .0470(7) .0471(8) .0436(7) -.0086(7) .0075(6) -.0026(7)
C2 .0474(8) .0526(9) .0657(10) -.0037(8) .0118(7) .0106(8)
C3 .0442(8) .0487(8) .0446(8) -.0054(7) .0044(6) .0046(7)
C4 .0460(7) .0475(8) .0429(7) -.0121(7) .0078(6) -.0032(6)
C5 .0475(8) .0543(9) .0508(8) -.0139(7) .0046(7) -.0042(7)
C6 .0519(9) .0780(12) .0591(10) -.0250(9) .0140(8) -.0045(9)
C7 .0765(11) .0677(11) .0503(9) -.0307(10) .0140(8) .0054(9)
C8 .0737(11) .0597(10) .0545(9) -.0118(9) .0104(8) .0090(8)
C9 .0558(9) .0568(9) .0505(8) -.0072(8) .0108(7) .0022(8)
C10 .0417(7) .0451(8) .0404(7) -.0057(6) .0067(6) -.0023(6)
C11 .0438(7) .0453(8) .0459(7) -.0041(7) .0048(6) .0019(7)
C12 .0468(8) .0543(9) .0547(9) -.0095(7) .0129(7) .0036(8)
C13 .0416(8) .0716(11) .0574(9) -.0021(8) .0113(7) -.0017(8)
C14 .0498(8) .0620(10) .0587(9) .0071(8) .0046(7) .0058(8)
C15 .0518(8) .0503(9) .0504(8) -.0033(7) .0076(7) .0080(7)

loop_
_geom_angle_atom_site_label_1
_geom_angle_atom_site_label_2
_geom_angle_atom_site_label_3
_geom_angle
_geom_angle_publ_flag
C5 O2 H21 106.1(14) no
C11 O3 H31 114.8(13) no
O1 C1 C2 120.88(14) yes
O1 C1 C4 119.58(13) yes
C2 C1 C4 119.52(14) yes
C1 C2 C3 123.39(17) yes
C1 C2 H2 118.7(12) no
C3 C2 H2 117.9(12) no
C2 C3 C10 127.35(16) yes
C2 C3 H3 115.9(11) no
C10 C3 H3 116.8(11) no
C1 C4 C5 120.13(14) yes
C1 C4 C9 122.29(14) yes
C5 C4 C9 117.57(14) yes
O2 C5 C4 122.68(14) yes
O2 C5 C6 117.86(15) yes
C4 C5 C6 119.46(16) yes
C5 C6 C7 120.63(17) yes
C5 C6 H6 114.3(12) no
C7 C6 H6 125.0(12) no
C6 C7 C8 120.84(17) yes
C6 C7 H7 119.3(12) no
C8 C7 H7 119.8(12) no
C7 C8 C9 119.19(19) yes
C7 C8 H8 119.6(11) no
C9 C8 H8 121.2(11) no
C4 C9 C8 122.28(17) yes
C4 C9 H9 119.8(10) no
C8 C9 H9 117.8(11) no
C3 C10 C11 118.85(14) yes
C3 C10 C15 123.14(13) yes
C11 C10 C15 118.01(13) yes
O3 C11 C10 117.24(13) yes
O3 C11 C12 122.20(14) yes
C10 C11 C12 120.56(14) yes
C11 C12 C13 119.62(15) yes
C11 C12 H12 117.6(10) no
C13 C12 H12 122.8(10) no
C12 C13 C14 120.94(15) yes
C12 C13 H13 118.9(11) no
C14 C13 H13 120.2(11) no
C13 C14 C15 119.32(17) yes
C13 C14 H14 120.3(10) no
C15 C14 H14 120.4(10) no
C10 C15 C14 121.55(16) yes
C10 C15 H15 121.4(10) no
C14 C15 H15 117.0(10) no

loop_
_geom_bond_atom_site_label_1
_geom_bond_atom_site_label_2
_geom_bond_site_symmetry_1
_geom_bond_site_symmetry_2
_geom_bond_distance
_geom_bond_publ_flag
O1 C1 . . 1.2467(18) yes
O2 C5 . . 1.341(2) yes
O2 H21 . . .89(2) no
O3 C11 . . 1.3500(18) yes
O3 H31 . . .83(2) no
C1 C2 . . 1.462(2) yes
C1 C4 . . 1.475(2) yes
C2 C3 . . 1.318(2) yes
C2 H2 . . .91(2) no
C3 C10 . . 1.460(2) yes
C3 H3 . . .918(18) no
C4 C5 . . 1.413(2) yes
C4 C9 . . 1.399(2) yes
C5 C6 . . 1.400(2) yes
C6 C7 . . 1.365(3) yes
C6 H6 . . .950(18) no
C7 C8 . . 1.381(3) yes
C7 H7 . . .94(2) no
C8 C9 . . 1.370(2) yes
C8 H8 . . .99(2) no
C9 H9 . . .946(17) no
C10 C11 . . 1.401(2) yes
C10 C15 . . 1.391(2) yes
C11 C12 . . 1.393(2) yes
C12 C13 . . 1.373(2) yes
C12 H12 . . .989(19) no
C13 C14 . . 1.381(3) yes
C13 H13 . . .960(18) no
C14 C15 . . 1.380(2) yes
C14 H14 . . .943(18) no
C15 H15 . . .929(17) no

loop_
_geom_contact_atom_site_label_1
_geom_contact_atom_site_label_2
_geom_contact_distance
_geom_contact_site_symmetry_2
_geom_contact_publ_flag
O1 C8 3.318(2) 1_565 no
O1 C9 3.357(2) 1_565 no
O2 C7 3.380(3) 1_565 no
O3 C15 3.329(2) 1_565 no
H3 H31 2.20(3) 3_665 no

loop_
_geom_hbond_atom_site_label_D
_geom_hbond_atom_site_label_H
_geom_hbond_atom_site_label_A
_geom_hbond_site_symmetry_A
_geom_hbond_distance_DH
_geom_hbond_distance_HA
_geom_hbond_distance_DA
_geom_hbond_angle_DHA
_geom_hbond_publ_flag
O2 H21 O1 . .89(2) 1.76(2) 2.5630(17) 150(2) yes
O3 H31 O1 3_665 .83(2) 1.95(2) 2.7610(18) 166.4(19) yes
C3 H3 O3 3_665 .918(18) 2.388(18) 3.269(2) 160.7(15) yes

loop_
_geom_torsion_atom_site_label_1
_geom_torsion_atom_site_label_2
_geom_torsion_atom_site_label_3
_geom_torsion_atom_site_label_4
_geom_torsion
_geom_torsion_publ_flag
O1 C1 C2 C3 7.5(3) no
O1 C1 C4 C5 -5.2(2) no
O1 C1 C4 C9 175.81(14) no
O2 C5 C4 C1 1.7(2) no
O2 C5 C4 C9 -179.26(14) no
O2 C5 C6 C7 -179.75(15) no
O3 C11 C10 C3 .4(2) no
O3 C11 C10 C15 179.70(14) no
O3 C11 C12 C13 -179.27(15) no
C1 C2 C3 C10 179.53(15) yes
C1 C4 C5 C6 -177.92(14) no
C1 C4 C9 C8 177.78(15) no
C2 C1 C4 C5 173.11(14) yes
C2 C1 C4 C9 -5.9(2) no
C2 C3 C10 C11 176.16(17) yes
C2 C3 C10 C15 -3.1(3) no
C3 C2 C1 C4 -170.77(15) yes
C3 C10 C11 C12 -179.71(14) no
C3 C10 C15 C14 179.05(15) no
C4 C5 C6 C7 -.2(3) no
C4 C9 C8 C7 .4(3) no
C5 C4 C9 C8 -1.3(2) no
C5 C6 C7 C8 -.8(3) no
C6 C5 C4 C9 1.2(2) no
C6 C7 C8 C9 .7(3) no
C10 C11 C12 C13 .8(2) no
C10 C15 C14 C13 .4(3) no
C11 C10 C15 C14 -.2(2) no
C11 C12 C13 C14 -.7(3) no
C12 C11 C10 C15 -.4(2) no
C12 C13 C14 C15 .0(3) no

loop_
_cod_related_entry_id
_cod_related_entry_database
_cod_related_entry_code
1 ChemSpider 30653862
